data_2009443
loop_
_publ_author_name
'Haltiwanger, R. Curtis'
'Eggleston, Drake S.'
'McKillop, Andrew'
'Taylor, R.J.K.'
'Watson, R.J.'
'Lewis, Norman'

_publ_section_title
;
 Structure of a model for the aranorosin nucleus
;
_journal_issue 2
_journal_name_full 'Acta Crystallographica Section C'
_journal_page_first 274
_journal_page_last 276
_journal_paper_doi 10.1107/S0108270193009266
_journal_volume 50
_journal_year 1994
_chemical_formula_sum 'C9 H10 O5'
_chemical_formula_weight 198.18
_chemical_name_systematic
;
2-hydroxy-6,7:9,10-cis,cis-diepoxy-1-oxaspiro[4.5]decan-8-one
;
_space_group_IT_number 14
_space_group_name_Hall '-P 2yn'
_space_group_name_H-M_alt 'P 1 21/n 1'
_symmetry_cell_setting monoclinic
_symmetry_space_group_name_Hall '-P 2yn'
_symmetry_space_group_name_H-M 'P 1 21/n 1'
_atom_type_scat_source IntTabIV
_cell_angle_alpha 90.00
_cell_angle_beta 107.86(2)
_cell_angle_gamma 90.00
_cell_formula_units_Z 8
_cell_length_a 14.664(6)
_cell_length_b 6.3190(10)
_cell_length_c 19.440(7)
_cell_measurement_reflns_used 25
_cell_measurement_temperature 223
_cell_measurement_theta_max 12
_cell_measurement_theta_min 14
_cell_volume 1714.5(10)
_computing_cell_refinement SET4_(de_Boer_&_Duisenberg,_1984)
_computing_data_collection CAD-4_(Enraf-Nonius,_1977)
_computing_data_reduction PROCESS_MolEN_(Fair,_1990)
_computing_molecular_graphics ORTEPII_(Johnson,_1976)
_computing_publication_material BTABLE_PTABLE_CIF_IN_MolEN
_computing_structure_refinement LSFM_MolEN
_computing_structure_solution SHELXS86_(Sheldrick,_1985)
_diffrn_measurement_device Enraf_Nonius_CAD4
_diffrn_measurement_method \q/2\q
_diffrn_radiation_type 'Mo K\a'
_diffrn_radiation_wavelength 0.71073
_diffrn_reflns_av_R_equivalents 0.141
_diffrn_reflns_limit_h_max 16
_diffrn_reflns_limit_h_min 0
_diffrn_reflns_limit_k_max 7
_diffrn_reflns_limit_k_min -7
_diffrn_reflns_limit_l_max 21
_diffrn_reflns_limit_l_min -21
_diffrn_reflns_number 5324
_diffrn_reflns_theta_max 22.98
_diffrn_standards_decay_% 1.17
_diffrn_standards_interval_time 180
_diffrn_standards_number 3
_exptl_absorpt_correction_type none
_exptl_crystal_colour colorless
_exptl_crystal_density_diffrn 1.536(gcm^-1^)
_exptl_crystal_description 'elongated flat plate'
_exptl_crystal_F_000 832
_exptl_crystal_size_max 0.65
_exptl_crystal_size_mid 0.20
_exptl_crystal_size_min 0.04
_refine_diff_density_max 0.3639
_refine_diff_density_min -0.2917
_refine_ls_abs_structure_details
;
;
_refine_ls_extinction_coef 0.77E-06
_refine_ls_extinction_method isotropic_(Zachariasen,_1963)
_refine_ls_goodness_of_fit_obs 1.095
_refine_ls_hydrogen_treatment 'H atoms refined with U = 1.3 x bonding atom'
_refine_ls_number_parameters 254
_refine_ls_number_reflns 1337
_refine_ls_R_factor_obs 0.060
_refine_ls_shift/esd_max 0.001
_refine_ls_structure_factor_coef F
_refine_ls_weighting_details 'w = 4Fo^2^/[\s^2^(Fo^2^) + 0.0121Fo^4^]'
_refine_ls_weighting_scheme calc
_refine_ls_wR_factor_obs 0.074
_reflns_number_observed 1337
_reflns_number_total 2379
_reflns_observed_criterion >3.0\s(I)
_cod_data_source_file cr1079.cif
_cod_data_source_block X819
_cod_depositor_comments
;
The following automatic conversions were performed:

'_refine_ls_weighting_scheme' value ' 4Fo^2^/[\s^2^(Fo^2^) +
0.0121Fo^4^]' was changed to 'calc'. New tag
'_refine_ls_weighting_details' was created. The value of the new tag
was set to 'w = 4Fo^2^/[\s^2^(Fo^2^) + 0.0121Fo^4^]'.

Automatic conversion script
Id: cif_fix_values 3143 2015-03-26 13:38:13Z robertas 
;
_cod_original_cell_volume 1714.0(10)
_cod_original_sg_symbol_H-M 'P 21/n'
_cod_database_code 2009443

loop_
_space_group_symop_id
_space_group_symop_operation_xyz
1 x,y,z
2 -x+1/2,y+1/2,-z+1/2
3 -x,-y,-z
4 x+1/2,-y+1/2,z+1/2

loop_
_atom_site_aniso_label
_atom_site_aniso_U_11
_atom_site_aniso_U_22
_atom_site_aniso_U_33
_atom_site_aniso_U_12
_atom_site_aniso_U_13
_atom_site_aniso_U_23
O1 0.0310(10) 0.015(2) 0.042(2) 0.0000(10) 0.0050(10) -0.0040(10)
O2 0.0300(10) 0.034(2) 0.047(2) -0.002(2) 0.0090(10) -0.009(2)
O3 0.0370(10) 0.024(2) 0.0240(10) 0.004(2) 0.0000(10) 0.003(2)
O4 0.0250(10) 0.030(2) 0.040(2) 0.0020(10) 0.0070(10) -0.009(2)
O5 0.047(2) 0.036(2) 0.060(2) 0.012(2) 0.000(2) -0.009(2)
C1 0.032(2) 0.024(2) 0.028(2) 0.002(2) 0.006(2) 0.004(2)
C2 0.026(2) 0.016(2) 0.035(2) 0.004(2) 0.002(2) 0.004(2)
C3 0.032(2) 0.022(2) 0.020(2) 0.000(2) 0.003(2) -0.006(2)
C4 0.034(2) 0.029(3) 0.027(2) -0.007(2) 0.003(2) 0.008(2)
C5 0.034(2) 0.017(2) 0.028(2) 0.004(2) 0.005(2) -0.002(2)
C6 0.024(2) 0.014(2) 0.031(2) 0.001(2) -0.001(2) 0.000(2)
C7 0.035(2) 0.032(3) 0.029(2) 0.008(2) 0.001(2) -0.001(2)
C8 0.051(3) 0.066(4) 0.033(2) 0.011(3) 0.011(2) 0.000(3)
C9 0.038(2) 0.039(3) 0.041(2) 0.008(2) 0.016(2) 0.003(3)
O1' 0.045(2) 0.015(2) 0.056(2) -0.0040(10) 0.0180(10) -0.003(2)
O2' 0.070(2) 0.044(2) 0.056(2) 0.001(2) 0.0380(10) -0.009(2)
O3' 0.0310(10) 0.030(2) 0.031(2) -0.006(2) -0.0060(10) -0.004(2)
O4' 0.0220(10) 0.026(2) 0.0240(10) -0.0060(10) 0.0030(10) -0.0060(10)
O5' 0.0280(10) 0.030(2) 0.0310(10) -0.0100(10) 0.0010(10) 0.0050(10)
C1' 0.027(2) 0.027(3) 0.034(2) 0.003(2) 0.003(2) 0.007(2)
C2' 0.037(2) 0.022(2) 0.055(3) 0.008(2) 0.017(2) -0.006(2)
C3' 0.038(2) 0.026(3) 0.035(2) -0.001(2) 0.014(2) -0.007(2)
C4' 0.037(2) 0.026(2) 0.027(2) -0.002(2) 0.009(2) -0.001(2)
C5' 0.027(2) 0.013(2) 0.031(2) -0.001(2) -0.001(2) 0.001(2)
C6' 0.020(2) 0.017(2) 0.027(2) -0.007(2) 0.0040(10) -0.004(2)
C7' 0.028(2) 0.032(3) 0.030(2) -0.013(2) 0.001(2) -0.001(2)
C8' 0.032(2) 0.024(3) 0.034(2) -0.007(2) 0.006(2) -0.012(2)
C9' 0.030(2) 0.024(2) 0.027(2) -0.006(2) 0.007(2) -0.009(2)

loop_
_atom_site_label
_atom_site_fract_x
_atom_site_fract_y
_atom_site_fract_z
_atom_site_U_iso_or_equiv
_atom_site_thermal_displace_type
_atom_site_calc_flag
O1 0.9411(2) -0.1286(5) 0.0839(2) 0.027(2) Uani ?
O2 1.1718(2) 0.0764(5) 0.1009(2) 0.036(2) Uani ?
O3 0.9339(2) 0.2599(5) 0.01950(10) 0.0280(10) Uani ?
O4 0.8296(2) 0.2229(5) 0.1386(2) 0.0310(10) Uani ?
O5 0.7939(2) 0.5436(6) 0.1825(2) 0.047(2) Uani ?
C1 0.9601(3) -0.0146(8) 0.1508(2) 0.028(2) Uani ?
C2 1.0385(3) -0.0767(7) 0.1229(2) 0.024(2) Uani ?
C3 1.0869(3) 0.0873(7) 0.0932(2) 0.024(2) Uani ?
C4 1.0323(3) 0.2861(8) 0.0627(2) 0.030(2) Uani ?
C5 0.9535(3) 0.3419(7) 0.0911(2) 0.025(2) Uani ?
C6 0.9313(3) 0.2167(7) 0.1484(2) 0.022(2) Uani ?
C7 0.9785(3) 0.3213(8) 0.2226(2) 0.032(2) Uani ?
C8 0.9040(4) 0.3060(10) 0.2591(3) 0.048(3) Uani ?
C9 0.8118(3) 0.3277(9) 0.1972(3) 0.039(2) Uani ?
O1' 0.6250(2) 0.3333(5) -0.0988(2) 0.034(2) Uani ?
O2' 0.7773(2) 0.5187(6) -0.1948(2) 0.056(2) Uani ?
O3' 0.5532(2) 0.6886(5) -0.1832(2) 0.030(2) Uani ?
O4' 0.5521(2) 0.6973(5) -0.03130(10) 0.0240(10) Uani ?
O5' 0.6062(2) 0.5664(5) 0.0865(2) 0.030(2) Uani ?
C1' 0.6794(3) 0.4804(8) -0.0478(2) 0.029(2) Uani ?
C2' 0.7162(3) 0.4002(8) -0.1040(3) 0.036(2) Uani ?
C3' 0.7179(3) 0.5387(8) -0.1647(2) 0.033(2) Uani ?
C4' 0.6518(3) 0.7253(8) -0.1804(2) 0.030(2) Uani ?
C5' 0.6149(3) 0.8038(7) -0.1237(2) 0.022(2) Uani ?
C6' 0.6399(3) 0.7030(7) -0.0504(2) 0.021(2) Uani ?
C7' 0.7090(3) 0.8429(8) 0.0086(2) 0.030(2) Uani ?
C8' 0.6522(3) 0.9112(8) 0.0568(2) 0.030(2) Uani ?
C9' 0.5729(3) 0.7470(7) 0.0435(2) 0.027(2) Uani ?
H1 0.9508 -0.0903 0.1915 0.0379 Uiso calc
H2 1.0822 -0.1861 0.1464 0.0362 Uiso calc
H3 0.7210 0.5562 0.1504 0.0671 Uiso calc
H4 1.0726 0.3719 0.0472 0.0428 Uiso calc
H5 0.9383 0.4601 0.0957 0.0362 Uiso calc
H7A 1.0290 0.2665 0.2401 0.0445 Uiso calc
H7B 0.9992 0.4732 0.2068 0.0445 Uiso calc
H8A 0.8943 0.4091 0.2881 0.0659 Uiso calc
H8B 0.8986 0.1673 0.2906 0.0659 Uiso calc
H9 0.7492 0.2829 0.2062 0.0494 Uiso calc
H1' 0.7031 0.4109 -0.0048 0.0412 Uiso calc
H2' 0.7585 0.3224 -0.0992 0.0477 Uiso calc
H3' 0.5465 0.5062 0.0746 0.0412 Uiso calc
H4' 0.6565 0.8123 -0.2110 0.0396 Uiso calc
H5' 0.6057 0.9457 -0.1222 0.0341 Uiso calc
H7'A 0.7628 0.7690 0.0319 0.0412 Uiso calc
H7'B 0.7279 0.9427 -0.0186 0.0412 Uiso calc
H8'A 0.6801 0.9027 0.1084 0.0412 Uiso calc
H8'B 0.6171 1.0724 0.0606 0.0412 Uiso calc
H9' 0.5110 0.7900 0.0540 0.0370 Uiso calc

loop_
_geom_angle_atom_site_label_1
_geom_angle_atom_site_label_2
_geom_angle_atom_site_label_3
_geom_angle
C1 O1 C2 61.5(3)
C4 O3 C5 61.7(3)
C6 O4 C9 110.3(3)
C9 O5 H3 106.5(3)
O1 C1 C2 59.1(3)
O1 C1 C6 118.6(3)
O1 C1 H1 117.2(4)
C2 C1 C6 119.2(4)
C2 C1 H1 119.6(4)
C6 C1 H1 113.1(4)
O1 C2 C1 59.3(3)
O1 C2 C3 118.5(3)
O1 C2 H2 120.0(4)
C1 C2 C3 119.1(4)
C1 C2 H2 120.2(4)
C3 C2 H2 111.1(4)
O2 C3 C2 121.1(4)
O2 C3 C4 119.9(4)
C2 C3 C4 118.4(4)
O3 C4 C3 116.8(4)
O3 C4 C5 58.8(3)
O3 C4 H4 120.5(4)
C3 C4 C5 115.9(4)
C3 C4 H4 107.5(4)
C5 C4 H4 130.1(5)
O3 C5 C4 59.5(3)
O3 C5 C6 121.0(4)
O3 C5 H5 118.2(4)
C4 C5 C6 122.4(4)
C4 C5 H5 123.3(5)
C6 C5 H5 106.4(5)
O4 C6 C1 107.3(3)
O4 C6 C5 110.1(3)
O4 C6 C7 105.0(4)
C1 C6 C5 114.4(4)
C1 C6 C7 110.0(3)
C5 C6 C7 109.7(4)
C6 C7 C8 103.7(4)
C6 C7 H7A 107.8(5)
C6 C7 H7B 101.5(4)
C8 C7 H7A 119.8(5)
C8 C7 H7B 120.6(5)
H7A C7 H7B 101.5(5)
C7 C8 C9 102.9(4)
C7 C8 H8A 122.5(6)
C7 C8 H8B 121.0(5)
C9 C8 H8A 99.1(5)
C9 C8 H8B 108.5(5)
H8A C8 H8B 100.2(5)
O4 C9 O5 111.1(4)
O4 C9 C8 105.0(4)
O4 C9 H9 114.0(4)
O5 C9 C8 108.4(4)
O5 C9 H9 100.4(4)
C8 C9 H9 117.8(5)
C1' O1' C2' 61.2(3)
C4' O3' C5' 60.8(3)
C6' O4' C9' 109.2(3)
C9' O5' H3' 93.2(3)
O1' C1' C2' 60.2(3)
O1' C1' C6' 117.3(3)
O1' C1' H1' 107.6(4)
C2' C1' C6' 121.7(4)
C2' C1' H1' 113.4(4)
C6' C1' H1' 120.6(5)
O1' C2' C1' 58.5(3)
O1' C2' C3' 118.4(3)
O1' C2' H2' 122.4(5)
C1' C2' C3' 119.9(4)
C1' C2' H2' 127.0(5)
C3' C2' H2' 105.1(5)
O2' C3' C2' 121.5(4)
O2' C3' C4' 120.5(5)
C2' C3' C4' 117.3(4)
O3' C4' C3' 117.4(4)
O3' C4' C5' 58.8(3)
O3' C4' H4' 112.4(4)
C3' C4' C5' 118.9(4)
C3' C4' H4' 118.4(5)
C5' C4' H4' 116.8(5)
O3' C5' C4' 60.4(3)
O3' C5' C6' 117.6(4)
O3' C5' H5' 117.7(3)
C4' C5' C6' 122.4(4)
C4' C5' H5' 117.0(5)
C6' C5' H5' 112.5(4)
O4' C6' C1' 109.3(4)
O4' C6' C5' 106.2(3)
O4' C6' C7' 104.8(3)
C1' C6' C5' 113.8(4)
C1' C6' C7' 110.3(3)
C5' C6' C7' 112.0(4)
C6' C7' C8' 105.2(3)
C6' C7' H7'A 110.2(4)
C6' C7' H7'B 102.0(4)
C8' C7' H7'A 113.8(4)
C8' C7' H7'B 119.3(5)
H7'A C7' H7'B 105.5(5)
C7' C8' C9' 104.1(4)
C7' C8' H8'A 119.8(4)
C7' C8' H8'B 129.8(4)
C9' C8' H8'A 101.3(4)
C9' C8' H8'B 106.1(4)
H8'A C8' H8'B 92.1(4)
O4' C9' O5' 110.7(4)
O4' C9' C8' 103.6(4)
O4' C9' H9' 109.6(3)
O5' C9' C8' 110.1(3)
O5' C9' H9' 105.2(4)
C8' C9' H9' 117.7(4)

loop_
_geom_bond_atom_site_label_1
_geom_bond_atom_site_label_2
_geom_bond_distance
_geom_bond_publ_flag
O1 C1 1.438(5) ?
O1 C2 1.436(4) ?
O2 C3 1.211(5) ?
O3 C4 1.439(5) ?
O3 C5 1.430(5) ?
O4 C6 1.447(5) ?
O4 C9 1.410(6) ?
O5 C9 1.400(6) ?
O5 H3 1.064(3) ?
C1 C2 1.470(7) ?
C1 C6 1.516(7) ?
C1 H1 0.968(5) ?
C2 C3 1.470(7) ?
C2 H2 0.957(4) ?
C3 C4 1.509(6) ?
C4 C5 1.470(7) ?
C4 H4 0.919(5) ?
C5 C6 1.482(7) ?
C5 H5 0.792(5) ?
C6 C7 1.543(6) ?
C7 C8 1.481(8) ?
C7 H7A 0.793(4) ?
C7 H7B 1.078(5) ?
C8 C9 1.515(6) ?
C8 H8A 0.900(6) ?
C8 H8B 1.085(6) ?
C9 H9 1.027(5) ?
O1' C1' 1.413(5) ?
O1' C2' 1.437(6) ?
O2' C3' 1.197(7) ?
O3' C4' 1.451(5) ?
O3' C5' 1.429(5) ?
O4' C6' 1.449(5) ?
O4' C9' 1.426(5) ?
O5' C9' 1.408(5) ?
O5' H3' 0.917(3) ?
C1' C2' 1.451(7) ?
C1' C6' 1.515(7) ?
C1' H1' 0.913(4) ?
C2' C3' 1.476(7) ?
C2' H2' 0.774(5) ?
C3' C4' 1.496(7) ?
C4' C5' 1.457(7) ?
C4' H4' 0.828(5) ?
C5' C6' 1.500(6) ?
C5' H5' 0.907(4) ?
C6' C7' 1.552(6) ?
C7' C8' 1.497(7) ?
C7' H7'A 0.909(4) ?
C7' H7'B 0.919(5) ?
C8' C9' 1.519(6) ?
C8' H8'A 0.962(4) ?
C8' H8'B 1.153(5) ?
C9' H9' 1.028(5) ?
